data_7155120
loop_
_publ_author_name
'Liu, Yi-Yin'
'Duan, Shu-Wen'
'Zhang, Rui'
'Liu, Yun-Hang'
'Chen, Jia-Rong'
'Xiao, Wen-Jing'

_publ_section_title
;
 Base-catalyzed controllable reaction of 3-ylideneoxindoles with O-Boc
 hydroxycarbamates for the synthesis of amidoacrylates and spiroaziridine
 oxindoles.
;
_journal_issue 23
_journal_name_full 'Organic &amp; biomolecular chemistry'
_journal_page_first 5224
_journal_page_last 5228
_journal_paper_doi 10.1039/c6ob00891g
_journal_volume 14
_journal_year 2016
_chemical_formula_sum 'C21 H20 N2 O5'
_chemical_formula_weight 380.39
_chemical_name_systematic
; 
 ? 
;
_space_group_IT_number 14
_symmetry_cell_setting monoclinic
_symmetry_space_group_name_Hall '-P 2yn'
_symmetry_space_group_name_H-M 'P 1 21/n 1'
_atom_sites_solution_hydrogens geom
_atom_sites_solution_primary direct
_atom_sites_solution_secondary difmap
_audit_creation_method SHELXL-97
_audit_update_record
;
2016-04-25 deposited with the CCDC.
2016-05-17 downloaded from the CCDC.
;
_cell_angle_alpha 90.00
_cell_angle_beta 110.481(2)
_cell_angle_gamma 90.00
_cell_formula_units_Z 4
_cell_length_a 9.4039(10)
_cell_length_b 17.681(2)
_cell_length_c 12.4340(14)
_cell_measurement_reflns_used 6253
_cell_measurement_temperature 273(2)
_cell_measurement_theta_max 30.93
_cell_measurement_theta_min 2.31
_cell_volume 1936.7(4)
_computing_cell_refinement 'Bruker SAINT'
_computing_data_collection 'Bruker APEX2'
_computing_data_reduction 'Bruker SAINT'
_computing_molecular_graphics 'Bruker SHELXTL'
_computing_publication_material 'Bruker SHELXTL'
_computing_structure_refinement 'SHELXL-97 (Sheldrick, 1997)'
_computing_structure_solution 'SHELXS-97 (Sheldrick, 1990)'
_diffrn_ambient_temperature 273(2)
_diffrn_measured_fraction_theta_full 0.997
_diffrn_measured_fraction_theta_max 0.997
_diffrn_measurement_device_type 'Bruker APEX-II CCD'
_diffrn_measurement_method '\f and \w scans'
_diffrn_radiation_monochromator graphite
_diffrn_radiation_source 'fine-focus sealed tube'
_diffrn_radiation_type MoK\a
_diffrn_radiation_wavelength 0.71073
_diffrn_reflns_av_R_equivalents 0.0201
_diffrn_reflns_av_sigmaI/netI 0.0195
_diffrn_reflns_limit_h_max 10
_diffrn_reflns_limit_h_min -11
_diffrn_reflns_limit_k_max 17
_diffrn_reflns_limit_k_min -21
_diffrn_reflns_limit_l_max 14
_diffrn_reflns_limit_l_min -14
_diffrn_reflns_number 13197
_diffrn_reflns_theta_full 25.01
_diffrn_reflns_theta_max 25.01
_diffrn_reflns_theta_min 2.09
_diffrn_standards_number 0
_exptl_absorpt_coefficient_mu 0.094
_exptl_absorpt_correction_type none
_exptl_crystal_colour colorless
_exptl_crystal_density_diffrn 1.305
_exptl_crystal_density_method 'not measured'
_exptl_crystal_description block
_exptl_crystal_F_000 800
_exptl_crystal_size_max 0.19
_exptl_crystal_size_mid 0.18
_exptl_crystal_size_min 0.12
_refine_diff_density_max 0.207
_refine_diff_density_min -0.173
_refine_diff_density_rms 0.037
_refine_ls_extinction_method none
_refine_ls_goodness_of_fit_ref 1.044
_refine_ls_hydrogen_treatment mixed
_refine_ls_matrix_type full
_refine_ls_number_parameters 255
_refine_ls_number_reflns 3401
_refine_ls_number_restraints 0
_refine_ls_restrained_S_all 1.044
_refine_ls_R_factor_all 0.0454
_refine_ls_R_factor_gt 0.0378
_refine_ls_shift/su_max 0.004
_refine_ls_shift/su_mean 0.000
_refine_ls_structure_factor_coef Fsqd
_refine_ls_weighting_details 'calc w=1/[\s^2^(Fo^2^)+(0.0622P)^2^+0.4401P] where P=(Fo^2^+2Fc^2^)/3'
_refine_ls_weighting_scheme calc
_refine_ls_wR_factor_gt 0.1086
_refine_ls_wR_factor_ref 0.1164
_reflns_number_gt 2854
_reflns_number_total 3401
_reflns_threshold_expression >2sigma(I)
_cod_data_source_file c6ob00891g2.cif
_cod_data_source_block mo_20131106f_0m
_cod_depositor_comments
;
The following automatic conversions were performed:

'_symmetry_cell_setting' value 'Monoclinic' changed to 'monoclinic'
according to
/usr/data/users/saulius/crontab/automatic-downloads/rss-feeds/RSC/lib/dictionaries/cif_core.dic
dictionary named 'cif_core.dic' version 2.4.2 from 2011-04-26.

Automatic conversion script
Id: cif_fix_values 4268 2015-11-12 08:31:59Z antanas 

 Adding full bibliography for 7155118--7155121.cif.
;
_cod_original_sg_symbol_H-M P2(1)/n
_cod_database_code 7155120

loop_
_symmetry_equiv_pos_as_xyz
'x, y, z'
'-x+1/2, y+1/2, -z+1/2'
'-x, -y, -z'
'x-1/2, -y-1/2, z-1/2'

loop_
_atom_site_label
_atom_site_type_symbol
_atom_site_fract_x
_atom_site_fract_y
_atom_site_fract_z
_atom_site_U_iso_or_equiv
_atom_site_adp_type
_atom_site_occupancy
_atom_site_symmetry_multiplicity
_atom_site_calc_flag
_atom_site_refinement_flags
C1 C 0.80886(15) -0.03039(8) 0.81355(12) 0.0358(3) Uani 1 1 d .
C2 C 0.80195(18) -0.10511(8) 0.78030(14) 0.0463(4) Uani 1 1 d .
H2 H 0.8057 -0.1181 0.7089 0.056 Uiso 1 1 calc R
C3 C 0.7893(2) -0.16039(10) 0.85547(17) 0.0586(5) Uani 1 1 d .
H3 H 0.7833 -0.2110 0.8340 0.070 Uiso 1 1 calc R
C4 C 0.7854(2) -0.14101(10) 0.96180(16) 0.0620(5) Uani 1 1 d .
H4 H 0.7796 -0.1790 1.0118 0.074 Uiso 1 1 calc R
C5 C 0.78993(19) -0.06605(10) 0.99599(14) 0.0533(4) Uani 1 1 d .
H5 H 0.7862 -0.0532 1.0675 0.064 Uiso 1 1 calc R
C6 C 0.80010(15) -0.01128(8) 0.91983(12) 0.0390(3) Uani 1 1 d .
C7 C 0.80728(16) 0.10361(8) 0.83685(13) 0.0397(3) Uani 1 1 d .
C8 C 0.81838(15) 0.04176(8) 0.75577(12) 0.0359(3) Uani 1 1 d .
C9 C 0.7839(2) 0.10766(11) 1.02901(16) 0.0663(5) Uani 1 1 d .
H9A H 0.8074 0.1602 1.0252 0.099 Uiso 1 1 calc R
H9B H 0.8525 0.0862 1.0988 0.099 Uiso 1 1 calc R
H9C H 0.6816 0.1027 1.0276 0.099 Uiso 1 1 calc R
C10 C 0.91355(16) 0.06061(8) 0.68222(12) 0.0403(3) Uani 1 1 d .
H10 H 0.9533 0.1123 0.6888 0.048 Uiso 1 1 calc R
C11 C 0.66092(18) 0.11548(9) 0.58148(12) 0.0436(4) Uani 1 1 d .
C12 C 0.4192(2) 0.16922(13) 0.54834(15) 0.0710(6) Uani 1 1 d .
H12A H 0.3490 0.1451 0.4804 0.085 Uiso 1 1 calc R
H12B H 0.4645 0.2122 0.5239 0.085 Uiso 1 1 calc R
C13 C 0.33504(17) 0.19585(9) 0.62349(13) 0.0448(4) Uani 1 1 d .
C14 C 0.17890(18) 0.20089(9) 0.57801(15) 0.0511(4) Uani 1 1 d .
H14 H 0.1275 0.1835 0.5040 0.061 Uiso 1 1 calc R
C15 C 0.09800(19) 0.23161(10) 0.64146(17) 0.0563(4) Uani 1 1 d .
H15 H -0.0070 0.2358 0.6092 0.068 Uiso 1 1 calc R
C16 C 0.1718(2) 0.25572(11) 0.75108(17) 0.0639(5) Uani 1 1 d .
H16 H 0.1177 0.2761 0.7940 0.077 Uiso 1 1 calc R
C17 C 0.3269(2) 0.24960(12) 0.79740(16) 0.0691(5) Uani 1 1 d .
H17 H 0.3775 0.2653 0.8726 0.083 Uiso 1 1 calc R
C18 C 0.40869(19) 0.22071(11) 0.73448(15) 0.0585(5) Uani 1 1 d .
H18 H 0.5139 0.2179 0.7667 0.070 Uiso 1 1 calc R
C19 C 1.00706(17) 0.00073(9) 0.65323(12) 0.0413(3) Uani 1 1 d .
C20 C 1.2590(2) -0.03301(15) 0.6769(2) 0.0796(7) Uani 1 1 d .
H20A H 1.2564 -0.0233 0.5995 0.096 Uiso 1 1 calc R
H20B H 1.2314 -0.0855 0.6816 0.096 Uiso 1 1 calc R
C21 C 1.4120(2) -0.01858(15) 0.7594(2) 0.0882(7) Uani 1 1 d .
H21A H 1.4363 0.0340 0.7573 0.132 Uiso 1 1 calc R
H21B H 1.4843 -0.0486 0.7397 0.132 Uiso 1 1 calc R
H21C H 1.4156 -0.0317 0.8353 0.132 Uiso 1 1 calc R
N1 N 0.79935(14) 0.06804(7) 0.93136(10) 0.0425(3) Uani 1 1 d .
N2 N 0.75144(13) 0.05285(7) 0.63202(10) 0.0402(3) Uani 1 1 d .
O1 O 0.80651(13) 0.17126(6) 0.82003(10) 0.0552(3) Uani 1 1 d .
O2 O 0.95700(14) -0.05318(7) 0.59433(12) 0.0647(4) Uani 1 1 d .
O3 O 1.15225(12) 0.01643(7) 0.70366(9) 0.0536(3) Uani 1 1 d .
O4 O 0.68928(15) 0.15742(7) 0.51604(11) 0.0641(4) Uani 1 1 d .
O5 O 0.53705(12) 0.11599(6) 0.60980(9) 0.0521(3) Uani 1 1 d .

loop_
_atom_site_aniso_label
_atom_site_aniso_U_11
_atom_site_aniso_U_22
_atom_site_aniso_U_33
_atom_site_aniso_U_23
_atom_site_aniso_U_13
_atom_site_aniso_U_12
C1 0.0297(7) 0.0361(7) 0.0397(7) 0.0014(6) 0.0100(6) 0.0011(5)
C2 0.0494(9) 0.0386(8) 0.0509(9) -0.0041(7) 0.0174(7) 0.0001(6)
C3 0.0658(11) 0.0365(8) 0.0738(12) 0.0032(8) 0.0246(9) -0.0028(8)
C4 0.0693(12) 0.0500(10) 0.0661(11) 0.0175(9) 0.0232(9) -0.0044(9)
C5 0.0538(10) 0.0635(11) 0.0432(9) 0.0054(7) 0.0176(7) -0.0039(8)
C6 0.0322(7) 0.0419(8) 0.0410(8) -0.0003(6) 0.0104(6) -0.0005(6)
C7 0.0336(7) 0.0360(8) 0.0477(8) -0.0032(6) 0.0122(6) 0.0019(6)
C8 0.0337(7) 0.0346(7) 0.0390(7) 0.0002(6) 0.0123(6) 0.0032(5)
C9 0.0836(13) 0.0649(12) 0.0563(10) -0.0196(9) 0.0318(10) -0.0011(10)
C10 0.0393(8) 0.0383(8) 0.0461(8) 0.0026(6) 0.0184(6) 0.0028(6)
C11 0.0482(9) 0.0447(9) 0.0375(8) 0.0025(7) 0.0147(7) 0.0101(7)
C12 0.0638(11) 0.0964(15) 0.0471(9) 0.0122(9) 0.0122(8) 0.0461(11)
C13 0.0422(8) 0.0433(8) 0.0456(8) 0.0035(7) 0.0110(6) 0.0082(6)
C14 0.0436(9) 0.0434(9) 0.0555(9) -0.0028(7) 0.0037(7) 0.0024(7)
C15 0.0393(8) 0.0500(10) 0.0787(12) 0.0071(9) 0.0196(8) 0.0033(7)
C16 0.0651(12) 0.0647(12) 0.0719(12) -0.0002(10) 0.0365(10) 0.0062(9)
C17 0.0697(12) 0.0828(14) 0.0529(10) -0.0156(10) 0.0193(9) -0.0032(10)
C18 0.0398(9) 0.0759(12) 0.0522(9) -0.0030(9) 0.0067(7) -0.0007(8)
C19 0.0418(8) 0.0451(9) 0.0400(8) 0.0024(7) 0.0179(6) 0.0046(7)
C20 0.0481(11) 0.1038(17) 0.0861(14) -0.0181(12) 0.0224(10) 0.0262(10)
C21 0.0440(11) 0.1081(18) 0.1139(19) 0.0234(15) 0.0292(11) 0.0125(11)
N1 0.0442(7) 0.0423(7) 0.0421(7) -0.0078(5) 0.0164(5) 0.0004(5)
N2 0.0389(7) 0.0437(7) 0.0382(6) 0.0042(5) 0.0138(5) 0.0082(5)
O1 0.0624(7) 0.0340(6) 0.0679(7) -0.0022(5) 0.0212(6) 0.0038(5)
O2 0.0527(7) 0.0654(8) 0.0770(8) -0.0250(7) 0.0240(6) 0.0011(6)
O3 0.0374(6) 0.0649(7) 0.0573(7) -0.0088(5) 0.0152(5) 0.0072(5)
O4 0.0780(9) 0.0614(8) 0.0625(7) 0.0236(6) 0.0365(7) 0.0230(6)
O5 0.0429(6) 0.0596(7) 0.0534(6) 0.0116(5) 0.0165(5) 0.0183(5)

loop_
_atom_type_symbol
_atom_type_description
_atom_type_scat_dispersion_real
_atom_type_scat_dispersion_imag
_atom_type_scat_source
C C 0.0033 0.0016 'International Tables Vol C Tables 4.2.6.8 and 6.1.1.4'
H H 0.0000 0.0000 'International Tables Vol C Tables 4.2.6.8 and 6.1.1.4'
O O 0.0106 0.0060 'International Tables Vol C Tables 4.2.6.8 and 6.1.1.4'
N N 0.0061 0.0033 'International Tables Vol C Tables 4.2.6.8 and 6.1.1.4'

loop_
_geom_angle_atom_site_label_1
_geom_angle_atom_site_label_2
_geom_angle_atom_site_label_3
_geom_angle
C2 C1 C6 120.28(13)
C2 C1 C8 133.14(13)
C6 C1 C8 106.53(12)
C1 C2 C3 118.66(15)
C4 C3 C2 120.59(16)
C3 C4 C5 121.52(16)
C6 C5 C4 117.49(16)
C5 C6 C1 121.42(14)
C5 C6 N1 128.59(14)
C1 C6 N1 109.97(12)
O1 C7 N1 127.36(14)
O1 C7 C8 126.45(14)
N1 C7 C8 106.19(12)
N2 C8 C1 123.40(12)
N2 C8 C7 120.02(12)
C1 C8 C7 105.59(12)
N2 C8 C10 57.61(9)
C1 C8 C10 128.84(12)
C7 C8 C10 115.66(12)
N2 C10 C19 116.77(13)
N2 C10 C8 58.89(9)
C19 C10 C8 120.47(12)
O4 C11 O5 126.83(14)
O4 C11 N2 123.24(14)
O5 C11 N2 109.69(13)
O5 C12 C13 110.40(14)
C14 C13 C18 118.60(15)
C14 C13 C12 118.95(15)
C18 C13 C12 122.28(15)
C13 C14 C15 120.67(15)
C16 C15 C14 120.21(16)
C15 C16 C17 119.31(17)
C16 C17 C18 121.00(17)
C17 C18 C13 120.18(16)
O2 C19 O3 125.51(14)
O2 C19 C10 124.96(14)
O3 C19 C10 109.53(13)
O3 C20 C21 108.76(18)
C7 N1 C6 111.66(12)
C7 N1 C9 123.50(14)
C6 N1 C9 124.77(14)
C11 N2 C10 120.25(13)
C11 N2 C8 123.29(12)
C10 N2 C8 63.50(9)
C19 O3 C20 116.59(14)
C11 O5 C12 116.32(13)

loop_
_geom_bond_atom_site_label_1
_geom_bond_atom_site_label_2
_geom_bond_distance
C1 C2 1.379(2)
C1 C6 1.394(2)
C1 C8 1.482(2)
C2 C3 1.386(2)
C3 C4 1.379(3)
C4 C5 1.388(3)
C5 C6 1.381(2)
C6 N1 1.4100(19)
C7 O1 1.2138(18)
C7 N1 1.358(2)
C7 C8 1.516(2)
C8 N2 1.4575(18)
C8 C10 1.524(2)
C9 N1 1.452(2)
C10 N2 1.4375(19)
C10 C19 1.499(2)
C11 O4 1.1978(19)
C11 O5 1.3297(19)
C11 N2 1.4041(19)
C12 O5 1.4509(19)
C12 C13 1.496(2)
C13 C14 1.379(2)
C13 C18 1.382(2)
C14 C15 1.384(2)
C15 C16 1.364(3)
C16 C17 1.372(3)
C17 C18 1.373(3)
C19 O2 1.1938(19)
C19 O3 1.3173(19)
C20 O3 1.455(2)
C20 C21 1.469(3)
